data_4319767
loop_
_publ_author_name
'F. Albert Cotton'
'Lee M. Daniels'
'Peng Lei'
'Carlos A. Murillo'
'Xiaoping Wang'

_publ_section_title
;
 Di- and Trinuclear Complexes with the Mono- and Dianion of
 2,6-Bis(phenylamino)pyridine: High-Field Displacement of Chemical Shifts
 Due to the Magnetic Anisotropy of Quadruple Bonds
;
_journal_name_full 'Inorganic Chemistry'
_journal_page_first 2778
_journal_page_last 2784
_journal_paper_doi 10.1021/ic001376g
_journal_volume 40
_journal_year 2001
_chemical_compound_source synthesis
_chemical_formula_moiety 'C68 H56 Cr2 N12, C7 H8'
_chemical_formula_structural Cr2(C17H14N3)4.C7H8
_chemical_formula_sum 'C75 H64 Cr2 N12'
_chemical_formula_weight 1237.38
_chemical_name_systematic
; 
 ? 
;
_space_group_IT_number 14
_symmetry_cell_setting monoclinic
_symmetry_space_group_name_Hall '-P 2yn'
_symmetry_space_group_name_H-M 'P 1 21/n 1'
_atom_sites_solution_hydrogens geom
_atom_sites_solution_primary direct
_atom_sites_solution_secondary difmap
_audit_creation_method SHELXL
_cell_angle_alpha 90.00
_cell_angle_beta 105.94(2)
_cell_angle_gamma 90.00
_cell_formula_units_Z 4
_cell_length_a 10.4601(11)
_cell_length_b 32.321(37)
_cell_length_c 18.7981(14)
_cell_measurement_reflns_used 248
_cell_measurement_temperature 213(2)
_cell_measurement_theta_max 20.
_cell_measurement_theta_min 9.1
_cell_volume 6111(7)
_computing_cell_refinement MADNES
_computing_data_collection MADNES
_computing_data_reduction PROCOR
_computing_molecular_graphics 'SHELXTL V5.02 (Siemens, 1993)'
_computing_publication_material 'SHELXL-93 (Sheldrick, 1993)'
_computing_structure_refinement 'SHELXL-93 (Sheldrick, 1993)'
_computing_structure_solution 'SHELXS-86 (Sheldrick, 1990)'
_diffrn_ambient_temperature 213(2)
_diffrn_measurement_device 'Nonius FAST area detector'
_diffrn_measurement_method 'Ellipsoid-mask fitting'
_diffrn_radiation_monochromator graphite
_diffrn_radiation_source 'fine-focus sealed tube'
_diffrn_radiation_type MoK\a
_diffrn_radiation_wavelength 0.71073
_diffrn_reflns_av_R_equivalents 0.0460
_diffrn_reflns_av_sigmaI/netI 0.0349
_diffrn_reflns_limit_h_max 10
_diffrn_reflns_limit_h_min -11
_diffrn_reflns_limit_k_max 34
_diffrn_reflns_limit_k_min -33
_diffrn_reflns_limit_l_max 20
_diffrn_reflns_limit_l_min -20
_diffrn_reflns_number 24885
_diffrn_reflns_theta_max 22.50
_diffrn_reflns_theta_min 2.20
_diffrn_standards_number 'None (area detector data)'
_exptl_absorpt_coefficient_mu 0.412
_exptl_absorpt_correction_type none
_exptl_crystal_colour red
_exptl_crystal_density_diffrn 1.345
_exptl_crystal_density_method 'not measured'
_exptl_crystal_description plate
_exptl_crystal_F_000 2584
_exptl_crystal_size_max 0.48
_exptl_crystal_size_mid 0.27
_exptl_crystal_size_min 0.18
_refine_ls_extinction_method none
_refine_ls_goodness_of_fit_all 1.145
_refine_ls_goodness_of_fit_obs 1.129
_refine_ls_hydrogen_treatment mixed
_refine_ls_matrix_type full
_refine_ls_number_parameters 788
_refine_ls_number_reflns 7891
_refine_ls_number_restraints 3
_refine_ls_restrained_S_all 1.165
_refine_ls_restrained_S_obs 1.129
_refine_ls_R_factor_all 0.0784
_refine_ls_R_factor_obs 0.0608
_refine_ls_shift/esd_max -0.005
_refine_ls_shift/esd_mean 0.000
_refine_ls_structure_factor_coef Fsqd
_refine_ls_weighting_details 'w=1/[\s^2^(Fo^2^)+(0.0450P)^2^+16.0000P] where P=(Fo^2^+2Fc^2^)/3'
_refine_ls_weighting_scheme calc
_refine_ls_wR_factor_all 0.1550
_refine_ls_wR_factor_obs 0.1357
_reflns_number_observed 6576
_reflns_number_total 7919
_reflns_observed_criterion >2sigma(I)
_cod_data_source_file ic001376g_1.cif
_cod_data_source_block str2998
_cod_depositor_comments
;
The following automatic conversions were performed:

'_refine_ls_weighting_scheme' value 'calc
w=1/[\s^2^(Fo^2^)+(0.0450P)^2^+16.0000P] where P=(Fo^2^+2Fc^2^)/3'
was changed to 'calc'. New tag '_refine_ls_weighting_details' was
created. The value of the new tag was set to
'w=1/[\s^2^(Fo^2^)+(0.0450P)^2^+16.0000P] where P=(Fo^2^+2Fc^2^)/3'.

Automatic conversion script
Id: cif_fix_values 3143 2015-03-26 13:38:13Z robertas 
;
_cod_original_cell_volume 6110.8(70)
_cod_database_code 4319767

loop_
_symmetry_equiv_pos_as_xyz
'x, y, z'
'-x+1/2, y+1/2, -z+1/2'
'-x, -y, -z'
'x-1/2, -y-1/2, z-1/2'

loop_
_atom_site_aniso_label
_atom_site_aniso_U_11
_atom_site_aniso_U_22
_atom_site_aniso_U_33
_atom_site_aniso_U_23
_atom_site_aniso_U_13
_atom_site_aniso_U_12
Cr1 0.0255(4) 0.0257(4) 0.0281(4) 0.0012(3) 0.0047(3) 0.0006(3)
Cr2 0.0286(4) 0.0255(4) 0.0276(4) 0.0009(3) 0.0064(3) -0.0006(3)
N1 0.031(2) 0.032(2) 0.029(2) 0.002(2) 0.004(2) -0.002(2)
N2 0.032(2) 0.028(2) 0.030(2) 0.002(2) 0.007(2) 0.000(2)
N3 0.032(2) 0.028(2) 0.057(3) 0.004(2) 0.013(2) 0.006(2)
N4 0.049(3) 0.040(3) 0.029(2) 0.006(2) 0.011(2) -0.008(2)
N5 0.025(2) 0.035(2) 0.029(2) 0.005(2) 0.006(2) 0.002(2)
N6 0.032(2) 0.032(2) 0.027(2) -0.002(2) 0.007(2) 0.001(2)
N7 0.049(3) 0.034(3) 0.037(3) -0.004(2) 0.003(2) -0.004(2)
N8 0.029(2) 0.030(2) 0.029(2) -0.004(2) 0.005(2) -0.001(2)
N9 0.031(2) 0.024(2) 0.032(2) 0.002(2) 0.008(2) 0.000(2)
N10 0.031(2) 0.029(2) 0.031(2) 0.005(2) 0.003(2) 0.001(2)
N11 0.030(2) 0.030(2) 0.031(2) -0.002(2) 0.007(2) 0.000(2)
N12 0.029(2) 0.035(2) 0.046(2) 0.000(2) 0.007(2) -0.004(2)
C1 0.027(2) 0.042(3) 0.025(2) 0.002(2) 0.000(2) -0.002(2)
C2 0.033(3) 0.051(3) 0.035(3) 0.004(2) 0.004(2) -0.005(2)
C3 0.054(4) 0.046(3) 0.056(4) -0.004(3) -0.003(3) -0.008(3)
C4 0.039(3) 0.061(4) 0.078(4) 0.016(3) 0.004(3) -0.015(3)
C5 0.045(3) 0.068(4) 0.070(4) 0.007(3) 0.023(3) -0.008(3)
C6 0.046(3) 0.054(3) 0.049(3) -0.003(3) 0.021(3) -0.008(3)
C7 0.034(3) 0.032(3) 0.032(2) -0.001(2) 0.010(2) 0.001(2)
C8 0.032(3) 0.046(3) 0.042(3) 0.010(2) 0.001(2) 0.002(2)
C9 0.039(3) 0.048(3) 0.052(3) 0.013(3) 0.003(2) 0.013(3)
C10 0.042(3) 0.031(3) 0.051(3) 0.009(2) 0.008(2) 0.007(2)
C11 0.036(3) 0.030(3) 0.039(3) 0.003(2) 0.013(2) 0.006(2)
C12 0.042(3) 0.026(3) 0.039(3) 0.003(2) 0.010(2) 0.005(2)
C13 0.054(3) 0.037(3) 0.071(4) 0.000(3) 0.029(3) 0.000(2)
C14 0.073(4) 0.035(3) 0.083(4) -0.005(3) 0.035(3) 0.009(3)
C15 0.076(4) 0.030(3) 0.069(4) -0.003(3) 0.023(3) -0.010(3)
C16 0.061(4) 0.038(3) 0.060(4) 0.000(3) 0.021(3) -0.015(3)
C17 0.050(3) 0.037(3) 0.046(3) 0.001(2) 0.019(2) -0.002(2)
C18 0.042(3) 0.032(3) 0.042(3) 0.004(2) 0.020(2) -0.001(2)
C19 0.046(3) 0.046(3) 0.048(3) 0.011(3) 0.017(3) 0.002(2)
C20 0.067(4) 0.045(3) 0.065(4) 0.021(3) 0.037(3) 0.016(3)
C21 0.073(4) 0.037(3) 0.096(5) 0.013(3) 0.052(4) 0.004(3)
C22 0.066(4) 0.050(4) 0.088(5) -0.011(3) 0.024(4) -0.021(3)
C23 0.053(3) 0.048(3) 0.057(3) 0.002(3) 0.013(3) -0.010(3)
C24 0.030(2) 0.035(3) 0.030(3) 0.007(2) 0.004(2) 0.002(2)
C25 0.034(3) 0.043(3) 0.039(3) 0.010(2) 0.013(2) 0.003(2)
C26 0.044(3) 0.052(3) 0.031(3) 0.002(2) 0.016(2) 0.004(2)
C27 0.040(3) 0.042(3) 0.032(3) -0.001(2) 0.011(2) -0.002(2)
C28 0.023(2) 0.033(3) 0.032(3) 0.003(2) 0.003(2) 0.007(2)
C29 0.054(3) 0.030(3) 0.023(2) 0.001(2) 0.011(2) -0.001(2)
C30 0.117(6) 0.047(4) 0.057(4) -0.008(3) 0.000(4) 0.033(4)
C31 0.213(11) 0.047(5) 0.072(5) -0.005(4) 0.029(6) 0.042(6)
C32 0.192(10) 0.048(5) 0.066(5) -0.020(4) 0.045(6) -0.040(6)
C33 0.102(6) 0.093(6) 0.059(4) -0.038(4) 0.034(4) -0.051(5)
C34 0.065(4) 0.067(4) 0.040(3) -0.018(3) 0.019(3) -0.019(3)
C35 0.035(3) 0.028(3) 0.058(3) -0.010(2) 0.015(2) -0.005(2)
C36 0.063(4) 0.036(3) 0.058(4) 0.004(3) 0.020(3) -0.005(3)
C37 0.084(5) 0.044(4) 0.095(5) 0.003(3) 0.036(4) -0.017(3)
C38 0.074(5) 0.042(4) 0.122(6) -0.017(4) 0.033(5) -0.019(3)
C39 0.047(4) 0.057(4) 0.081(4) -0.022(4) 0.005(3) -0.008(3)
C40 0.044(3) 0.041(3) 0.064(4) -0.008(3) 0.005(3) -0.005(2)
C41 0.035(3) 0.028(3) 0.037(3) 0.001(2) 0.005(2) 0.003(2)
C42 0.048(3) 0.035(3) 0.041(3) -0.009(2) 0.012(2) 0.000(2)
C43 0.048(3) 0.044(3) 0.035(3) -0.013(2) 0.012(2) -0.004(2)
C44 0.039(3) 0.043(3) 0.032(3) 0.002(2) 0.014(2) 0.001(2)
C45 0.024(2) 0.036(3) 0.028(2) 0.001(2) 0.003(2) 0.001(2)
C46 0.036(3) 0.029(3) 0.034(3) -0.003(2) 0.014(2) 0.000(2)
C47 0.040(3) 0.038(3) 0.040(3) 0.000(2) 0.011(2) 0.002(2)
C48 0.061(4) 0.042(3) 0.037(3) 0.007(2) 0.016(3) 0.013(3)
C49 0.077(4) 0.034(3) 0.048(3) 0.002(2) 0.030(3) -0.004(3)
C50 0.052(3) 0.049(3) 0.054(3) -0.006(3) 0.027(3) -0.013(3)
C51 0.036(3) 0.037(3) 0.039(3) 0.001(2) 0.011(2) 0.001(2)
C52 0.032(3) 0.030(3) 0.033(3) -0.001(2) 0.001(2) 0.000(2)
C53 0.049(3) 0.043(3) 0.044(3) 0.006(2) 0.009(2) 0.006(2)
C54 0.062(4) 0.054(4) 0.048(3) 0.018(3) 0.008(3) -0.003(3)
C55 0.065(4) 0.035(3) 0.057(4) 0.007(3) -0.002(3) 0.005(3)
C56 0.071(4) 0.044(4) 0.069(4) -0.004(3) 0.015(3) 0.019(3)
C57 0.056(3) 0.040(3) 0.047(3) 0.006(2) 0.013(3) 0.013(3)
C58 0.035(3) 0.032(3) 0.028(2) 0.000(2) 0.006(2) 0.006(2)
C59 0.038(3) 0.042(3) 0.048(3) 0.012(2) 0.000(2) 0.000(2)
C60 0.032(3) 0.059(4) 0.064(4) 0.008(3) -0.007(3) 0.003(3)
C61 0.030(3) 0.047(3) 0.059(3) 0.004(3) -0.003(2) -0.007(2)
C62 0.036(3) 0.037(3) 0.031(3) -0.002(2) 0.008(2) 0.000(2)
C63 0.035(3) 0.037(3) 0.039(3) -0.002(2) 0.006(2) -0.009(2)
C64 0.055(3) 0.035(3) 0.054(3) -0.002(2) 0.017(3) -0.009(2)
C65 0.080(4) 0.044(4) 0.065(4) -0.003(3) 0.020(3) -0.013(3)
C66 0.066(4) 0.055(4) 0.065(4) 0.002(3) 0.018(3) -0.025(3)
C67 0.044(3) 0.074(4) 0.054(4) 0.009(3) 0.016(3) -0.010(3)
C68 0.044(3) 0.045(3) 0.051(3) -0.001(2) 0.014(3) -0.009(2)

loop_
_atom_site_label
_atom_site_type_symbol
_atom_site_fract_x
_atom_site_fract_y
_atom_site_fract_z
_atom_site_U_iso_or_equiv
_atom_site_thermal_displace_type
_atom_site_occupancy
_atom_site_calc_flag
_atom_site_refinement_flags
_atom_site_disorder_group
Cr1 Cr 0.74902(7) 0.13156(2) 0.79964(4) 0.0270(2) Uani 1 d . .
Cr2 Cr 0.81695(7) 0.18489(2) 0.79577(4) 0.0275(2) Uani 1 d . .
N1 N 1.0053(3) 0.16739(11) 0.8603(2) 0.0316(9) Uani 1 d . .
N2 N 0.9161(3) 0.10314(11) 0.8605(2) 0.0305(9) Uani 1 d . .
N3 N 0.7991(4) 0.04234(12) 0.8557(2) 0.0391(10) Uani 1 d . .
H3N H 0.7390(51) 0.0530(16) 0.8637(27) 0.041(16) Uiso 1 d . .
N4 N 0.9702(4) 0.24376(13) 0.7172(2) 0.0393(10) Uani 1 d . .
H4N H 1.0061(46) 0.2397(15) 0.7595(28) 0.034(15) Uiso 1 d . .
N5 N 0.8816(3) 0.17801(11) 0.7035(2) 0.0300(9) Uani 1 d . .
N6 N 0.7915(3) 0.11366(11) 0.7033(2) 0.0302(8) Uani 1 d . .
N7 N 0.8383(4) 0.27490(13) 0.8620(3) 0.0416(11) Uani 1 d . .
H7N H 0.8080(46) 0.2718(15) 0.8208(27) 0.032(15) Uiso 1 d . .
N8 N 0.7730(3) 0.20935(11) 0.8866(2) 0.0300(8) Uani 1 d . .
N9 N 0.7042(3) 0.14318(11) 0.8981(2) 0.0293(8) Uani 1 d . .
N10 N 0.6367(3) 0.20625(11) 0.7296(2) 0.0313(9) Uani 1 d . .
N11 N 0.5563(3) 0.14153(11) 0.7404(2) 0.0307(9) Uani 1 d . .
N12 N 0.4987(4) 0.07380(12) 0.7565(2) 0.0376(10) Uani 1 d . .
H12N H 0.5731(50) 0.0642(15) 0.7441(26) 0.045(14) Uiso 1 d . .
C1 C 1.1205(4) 0.19295(14) 0.8734(2) 0.0324(11) Uani 1 d . .
C2 C 1.1356(5) 0.2268(2) 0.9195(3) 0.0412(12) Uani 1 d . .
H2 H 1.0678(5) 0.2335(2) 0.9415(3) 0.049 Uiso 1 calc R .
C3 C 1.2498(6) 0.2511(2) 0.9341(3) 0.0557(15) Uani 1 d . .
H3 H 1.2584(6) 0.2743(2) 0.9653(3) 0.067 Uiso 1 calc R .
C4 C 1.3500(6) 0.2410(2) 0.9024(4) 0.062(2) Uani 1 d . .
H4 H 1.4283(6) 0.2569(2) 0.9131(4) 0.074 Uiso 1 calc R .
C5 C 1.3354(5) 0.2079(2) 0.8554(3) 0.060(2) Uani 1 d . .
H5 H 1.4036(5) 0.2013(2) 0.8335(3) 0.072 Uiso 1 calc R .
C6 C 1.2211(5) 0.1841(2) 0.8399(3) 0.0480(13) Uani 1 d . .
H6 H 1.2111(5) 0.1618(2) 0.8066(3) 0.058 Uiso 1 calc R .
C7 C 1.0256(4) 0.12809(14) 0.8833(2) 0.0321(11) Uani 1 d . .
C8 C 1.1442(5) 0.1108(2) 0.9291(3) 0.0416(12) Uani 1 d . .
H8 H 1.2211(5) 0.1271(2) 0.9459(3) 0.050 Uiso 1 calc R .
C9 C 1.1448(5) 0.0702(2) 0.9485(3) 0.0484(13) Uani 1 d . .
H9 H 1.2236(5) 0.0587(2) 0.9789(3) 0.058 Uiso 1 calc R .
C10 C 1.0340(5) 0.04519(15) 0.9252(3) 0.0422(12) Uani 1 d . .
H10B H 1.0359(5) 0.01714(15) 0.9387(3) 0.051 Uiso 1 calc R .
C11 C 0.9214(4) 0.06325(14) 0.8816(3) 0.0345(11) Uani 1 d . .
C12 C 0.7852(5) -0.00098(14) 0.8550(3) 0.0357(11) Uani 1 d . .
C13 C 0.8678(5) -0.0267(2) 0.8294(3) 0.0514(14) Uani 1 d . .
H13 H 0.9393(5) -0.0154(2) 0.8147(3) 0.062 Uiso 1 calc R .
C14 C 0.8466(6) -0.0686(2) 0.8252(3) 0.061(2) Uani 1 d . .
H14 H 0.9051(6) -0.0858(2) 0.8086(3) 0.073 Uiso 1 calc R .
C15 C 0.7410(6) -0.0859(2) 0.8449(3) 0.058(2) Uani 1 d . .
H15 H 0.7274(6) -0.1147(2) 0.8422(3) 0.069 Uiso 1 calc R .
C16 C 0.6560(6) -0.0606(2) 0.8686(3) 0.0519(14) Uani 1 d . .
H16 H 0.5820(6) -0.0720(2) 0.8809(3) 0.062 Uiso 1 calc R .
C17 C 0.6787(5) -0.01843(15) 0.8745(3) 0.0428(12) Uani 1 d . .
H17 H 0.6211(5) -0.00138(15) 0.8920(3) 0.051 Uiso 1 calc R .
C18 C 1.0139(5) 0.28167(14) 0.6941(3) 0.0374(11) Uani 1 d . .
C19 C 0.9525(5) 0.2988(2) 0.6260(3) 0.0464(13) Uani 1 d . .
H19 H 0.8825(5) 0.2846(2) 0.5930(3) 0.056 Uiso 1 calc R .
C20 C 0.9928(6) 0.3366(2) 0.6062(3) 0.055(2) Uani 1 d . .
H20 H 0.9510(6) 0.3478(2) 0.5594(3) 0.066 Uiso 1 calc R .
C21 C 1.0927(6) 0.3579(2) 0.6538(4) 0.063(2) Uani 1 d . .
H21 H 1.1207(6) 0.3835(2) 0.6399(4) 0.076 Uiso 1 calc R .
C22 C 1.1520(6) 0.3417(2) 0.7219(4) 0.067(2) Uani 1 d . .
H22 H 1.2198(6) 0.3567(2) 0.7552(4) 0.081 Uiso 1 calc R .
C23 C 1.1137(5) 0.3036(2) 0.7428(3) 0.0530(14) Uani 1 d . .
H23 H 1.1554(5) 0.2927(2) 0.7898(3) 0.064 Uiso 1 calc R .
C24 C 0.9421(4) 0.20805(14) 0.6737(2) 0.0323(11) Uani 1 d . .
C25 C 0.9691(4) 0.2033(2) 0.6071(3) 0.0378(11) Uani 1 d . .
H25 H 1.0072(4) 0.2248(2) 0.5862(3) 0.045 Uiso 1 calc R .
C26 C 0.9383(5) 0.1654(2) 0.5713(3) 0.0411(12) Uani 1 d . .
H26 H 0.9567(5) 0.1613(2) 0.5257(3) 0.049 Uiso 1 calc R .
C27 C 0.8824(5) 0.1342(2) 0.6007(2) 0.0377(11) Uani 1 d . .
H27 H 0.8641(5) 0.1086(2) 0.5762(2) 0.045 Uiso 1 calc R .
C28 C 0.8516(4) 0.14076(14) 0.6690(2) 0.0302(10) Uani 1 d . .
C29 C 0.7585(5) 0.07446(14) 0.6685(2) 0.0357(11) Uani 1 d . .
C30 C 0.8505(8) 0.0429(2) 0.6815(3) 0.078(2) Uani 1 d . .
H30 H 0.9361(8) 0.0471(2) 0.7132(3) 0.094 Uiso 1 calc R .
C31 C 0.8164(12) 0.0046(2) 0.6474(4) 0.113(3) Uani 1 d . .
H31 H 0.8797(12) -0.0168(2) 0.6563(4) 0.135 Uiso 1 calc R .
C32 C 0.6936(12) -0.0023(2) 0.6018(4) 0.100(3) Uani 1 d . .
H32 H 0.6713(12) -0.0284(2) 0.5799(4) 0.120 Uiso 1 calc R .
C33 C 0.6022(8) 0.0291(3) 0.5877(4) 0.082(2) Uani 1 d . .
H33 H 0.5174(8) 0.0245(3) 0.5553(4) 0.099 Uiso 1 calc R .
C34 C 0.6336(6) 0.0675(2) 0.6209(3) 0.057(2) Uani 1 d . .
H34 H 0.5699(6) 0.0888(2) 0.6111(3) 0.068 Uiso 1 calc R .
C35 C 0.8985(5) 0.31408(14) 0.8803(3) 0.0397(12) Uani 1 d . .
C36 C 0.8726(6) 0.3447(2) 0.8274(3) 0.0517(14) Uani 1 d . .
H36 H 0.8133(6) 0.3396(2) 0.7807(3) 0.062 Uiso 1 calc R .
C37 C 0.9338(7) 0.3830(2) 0.8428(4) 0.072(2) Uani 1 d . .
H37 H 0.9155(7) 0.4039(2) 0.8065(4) 0.087 Uiso 1 calc R .
C38 C 1.0203(7) 0.3907(2) 0.9104(5) 0.078(2) Uani 1 d . .
H38 H 1.0609(7) 0.4168(2) 0.9209(5) 0.094 Uiso 1 calc R .
C39 C 1.0475(6) 0.3602(2) 0.9629(4) 0.064(2) Uani 1 d . .
H39 H 1.1083(6) 0.3654(2) 1.0091(4) 0.077 Uiso 1 calc R .
C40 C 0.9867(5) 0.3218(2) 0.9489(3) 0.0518(14) Uani 1 d . .
H40 H 1.0052(5) 0.3012(2) 0.9857(3) 0.062 Uiso 1 calc R .
C41 C 0.7926(4) 0.24919(14) 0.9097(2) 0.0343(11) Uani 1 d . .
C42 C 0.7700(5) 0.2623(2) 0.9749(3) 0.0410(12) Uani 1 d . .
H42 H 0.7825(5) 0.2902(2) 0.9895(3) 0.049 Uiso 1 calc R .
C43 C 0.7285(5) 0.2336(2) 1.0182(3) 0.0420(12) Uani 1 d . .
H43 H 0.7154(5) 0.2418(2) 1.0636(3) 0.050 Uiso 1 calc R .
C44 C 0.7065(4) 0.19362(15) 0.9961(2) 0.0369(11) Uani 1 d . .
H44 H 0.6784(4) 0.17429(15) 1.0261(2) 0.044 Uiso 1 calc R .
C45 C 0.7262(4) 0.18130(14) 0.9278(2) 0.0299(10) Uani 1 d . .
C46 C 0.6783(4) 0.11171(14) 0.9451(2) 0.0320(11) Uani 1 d . .
C47 C 0.7810(5) 0.09507(15) 1.0016(3) 0.0391(12) Uani 1 d . .
H47 H 0.8678(5) 0.10550(15) 1.0098(3) 0.047 Uiso 1 calc R .
C48 C 0.7567(6) 0.0634(2) 1.0455(3) 0.0464(13) Uani 1 d . .
H48 H 0.8269(6) 0.0526(2) 1.0836(3) 0.056 Uiso 1 calc R .
C49 C 0.6316(6) 0.0476(2) 1.0341(3) 0.0504(14) Uani 1 d . .
H49 H 0.6159(6) 0.0260(2) 1.0640(3) 0.060 Uiso 1 calc R .
C50 C 0.5282(5) 0.0634(2) 0.9785(3) 0.0490(13) Uani 1 d . .
H50 H 0.4421(5) 0.0525(2) 0.9703(3) 0.059 Uiso 1 calc R .
C51 C 0.5517(5) 0.09560(14) 0.9345(3) 0.0371(11) Uani 1 d . .
H51 H 0.4808(5) 0.10652(14) 0.8970(3) 0.045 Uiso 1 calc R .
C52 C 0.6096(4) 0.24711(13) 0.7008(2) 0.0333(11) Uani 1 d . .
C53 C 0.6386(5) 0.2591(2) 0.6364(3) 0.0458(13) Uani 1 d . .
H53 H 0.6820(5) 0.2405(2) 0.6124(3) 0.055 Uiso 1 calc R .
C54 C 0.6045(6) 0.2981(2) 0.6069(3) 0.0560(15) Uani 1 d . .
H54 H 0.6265(6) 0.3060(2) 0.5635(3) 0.067 Uiso 1 calc R .
C55 C 0.5394(6) 0.3253(2) 0.6403(3) 0.0560(15) Uani 1 d . .
H55 H 0.5137(6) 0.3514(2) 0.6192(3) 0.067 Uiso 1 calc R .
C56 C 0.5118(6) 0.3142(2) 0.7047(3) 0.063(2) Uani 1 d . .
H56 H 0.4684(6) 0.3330(2) 0.7283(3) 0.075 Uiso 1 calc R .
C57 C 0.5470(5) 0.2756(2) 0.7356(3) 0.0476(13) Uani 1 d . .
H57 H 0.5286(5) 0.2686(2) 0.7803(3) 0.057 Uiso 1 calc R .
C58 C 0.5325(4) 0.18052(14) 0.7125(2) 0.0322(11) Uani 1 d . .
C59 C 0.4028(5) 0.1908(2) 0.6683(3) 0.0453(13) Uani 1 d . .
H59 H 0.3848(5) 0.2171(2) 0.6466(3) 0.054 Uiso 1 calc R .
C60 C 0.3059(5) 0.1619(2) 0.6581(3) 0.0558(15) Uani 1 d . .
H60 H 0.2194(5) 0.1689(2) 0.6303(3) 0.067 Uiso 1 calc R .
C61 C 0.3295(5) 0.1224(2) 0.6871(3) 0.0484(13) Uani 1 d . .
H61 H 0.2610(5) 0.1027(2) 0.6798(3) 0.058 Uiso 1 calc R .
C62 C 0.4580(4) 0.11310(14) 0.7274(2) 0.0347(11) Uani 1 d . .
C63 C 0.4066(5) 0.04095(15) 0.7556(3) 0.0380(11) Uani 1 d . .
C64 C 0.4279(5) 0.0027(2) 0.7285(3) 0.0477(13) Uani 1 d . .
H64 H 0.5002(5) -0.0011(2) 0.7085(3) 0.057 Uiso 1 calc R .
C65 C 0.3432(6) -0.0302(2) 0.7304(3) 0.063(2) Uani 1 d . .
H65 H 0.3587(6) -0.0562(2) 0.7122(3) 0.076 Uiso 1 calc R .
C66 C 0.2379(6) -0.0245(2) 0.7587(3) 0.062(2) Uani 1 d . .
H66 H 0.1797(6) -0.0466(2) 0.7594(3) 0.075 Uiso 1 calc R .
C67 C 0.2171(5) 0.0135(2) 0.7862(3) 0.057(2) Uani 1 d . .
H67 H 0.1441(5) 0.0174(2) 0.8056(3) 0.068 Uiso 1 calc R .
C68 C 0.3017(5) 0.0460(2) 0.7858(3) 0.0464(13) Uani 1 d . .
H68 H 0.2880(5) 0.0717(2) 0.8061(3) 0.056 Uiso 1 calc R .
C69A C 0.0991(24) 0.0367(7) 0.5728(12) 0.143(9) Uiso 0.46(2) d PD 1
H69A H 0.1928(24) 0.0377(7) 0.5992(12) 0.215 Uiso 0.46(2) calc PR 1
H69B H 0.0752(24) 0.0086(7) 0.5559(12) 0.215 Uiso 0.46(2) calc PR 1
H69C H 0.0467(24) 0.0452(7) 0.6055(12) 0.215 Uiso 0.46(2) calc PR 1
C70A C 0.0731(13) 0.0643(4) 0.5092(8) 0.093(6) Uiso 0.46(2) d PGD 1
C71A C -0.0535(11) 0.0690(5) 0.4613(9) 0.177(16) Uiso 0.46(2) d PGD 1
H71A H -0.1250(14) 0.0538(8) 0.4689(13) 0.213 Uiso 0.46(2) calc PR 1
C72A C -0.0742(14) 0.0963(6) 0.4020(8) 0.139(9) Uiso 0.46(2) d PG 1
H72A H -0.1598(16) 0.0995(8) 0.3696(11) 0.166 Uiso 0.46(2) calc PR 1
C73A C 0.0316(19) 0.1189(5) 0.3908(7) 0.130(8) Uiso 0.46(2) d PG 1
H73A H 0.0175(26) 0.1374(7) 0.3507(9) 0.156 Uiso 0.46(2) calc PR 1
C74A C 0.1581(16) 0.1142(5) 0.4387(9) 0.128(11) Uiso 0.46(2) d PG 1
H74A H 0.2297(20) 0.1295(7) 0.4311(12) 0.154 Uiso 0.46(2) calc PR 1
C75A C 0.1789(11) 0.0869(5) 0.4979(8) 0.092(6) Uiso 0.46(2) d PG 1
H75A H 0.2644(11) 0.0838(7) 0.5304(11) 0.111 Uiso 0.46(2) calc PR 1
C69B C 0.1694(20) 0.0497(7) 0.5384(12) 0.165(10) Uiso 0.54(2) d PD 2
H69D H 0.2629(20) 0.0560(7) 0.5460(12) 0.248 Uiso 0.54(2) calc PR 2
H69E H 0.1531(20) 0.0210(7) 0.5240(12) 0.248 Uiso 0.54(2) calc PR 2
H69F H 0.1450(20) 0.0546(7) 0.5839(12) 0.248 Uiso 0.54(2) calc PR 2
C70B C 0.0903(9) 0.0761(3) 0.4804(6) 0.118(6) Uiso 0.54(2) d PGD 2
C71B C -0.0477(8) 0.0753(3) 0.4552(5) 0.058(4) Uiso 0.54(2) d PGD 2
H71B H -0.0958(12) 0.0545(4) 0.4716(8) 0.069 Uiso 0.54(2) calc PR 2
C72B C -0.1146(7) 0.1053(3) 0.4059(6) 0.107(6) Uiso 0.54(2) d PG 2
H72B H -0.2079(7) 0.1048(5) 0.3889(9) 0.129 Uiso 0.54(2) calc PR 2
C73B C -0.0435(10) 0.1361(3) 0.3818(5) 0.095(5) Uiso 0.54(2) d PG 2
H73B H -0.0887(14) 0.1564(4) 0.3484(7) 0.113 Uiso 0.54(2) calc PR 2
C74B C 0.0945(10) 0.1368(3) 0.4069(6) 0.090(5) Uiso 0.54(2) d PG 2
H74B H 0.1426(13) 0.1576(4) 0.3905(9) 0.107 Uiso 0.54(2) calc PR 2
C75B C 0.1614(7) 0.1068(4) 0.4562(8) 0.090(6) Uiso 0.54(2) d PG 2
H75B H 0.2547(7) 0.1073(5) 0.4732(11) 0.107 Uiso 0.54(2) calc PR 2

loop_
_atom_type_symbol
_atom_type_description
_atom_type_scat_dispersion_real
_atom_type_scat_dispersion_imag
_atom_type_scat_source
C C 0.0033 0.0016 'International Tables Vol C Tables 4.2.6.8 and 6.1.1.4'
H H 0.0000 0.0000 'International Tables Vol C Tables 4.2.6.8 and 6.1.1.4'
N N 0.0061 0.0033 'International Tables Vol C Tables 4.2.6.8 and 6.1.1.4'
Cr Cr 0.3209 0.6236 'International Tables Vol C Tables 4.2.6.8 and 6.1.1.4'

loop_
_geom_angle_atom_site_label_1
_geom_angle_atom_site_label_2
_geom_angle_atom_site_label_3
_geom_angle
_geom_angle_site_symmetry_1
_geom_angle_site_symmetry_3
_geom_angle_publ_flag
Cr2 Cr1 N2 99.29(11) . . y
Cr2 Cr1 N11 99.30(11) . . y
N2 Cr1 N11 161.40(15) . . y
Cr2 Cr1 N6 92.77(11) . . y
N2 Cr1 N6 90.44(14) . . y
N11 Cr1 N6 89.10(14) . . y
Cr2 Cr1 N9 92.83(10) . . y
N2 Cr1 N9 87.10(14) . . y
N11 Cr1 N9 91.55(14) . . y
N6 Cr1 N9 174.17(14) . . y
Cr2 Cr1 H3N 154.5(10) . . y
N2 Cr1 H3N 58.6(10) . . y
N11 Cr1 H3N 103.2(11) . . y
N6 Cr1 H3N 99.5(10) . . y
N9 Cr1 H3N 74.8(10) . . y
Cr2 Cr1 N3 148.00(10) . . y
N2 Cr1 N3 48.72(13) . . y
N11 Cr1 N3 112.68(13) . . y
N6 Cr1 N3 88.87(14) . . y
N9 Cr1 N3 85.54(13) . . y
H3N Cr1 N3 14.2(10) . . y
Cr2 Cr1 H4N 18.0(6) . . y
N2 Cr1 H4N 89.1(6) . . y
N11 Cr1 H4N 108.9(6) . . y
N6 Cr1 H4N 78.0(6) . . ?
N9 Cr1 H4N 107.2(6) . . ?
H3N Cr1 H4N 147.7(12) . . ?
N3 Cr1 H4N 136.0(6) . . ?
Cr2 Cr1 N4 21.16(6) . . ?
N2 Cr1 N4 96.17(12) . . ?
N11 Cr1 N4 101.33(12) . . ?
N6 Cr1 N4 71.82(12) . . ?
N9 Cr1 N4 113.69(12) . . ?
H3N Cr1 N4 153.8(11) . . ?
N3 Cr1 N4 140.57(11) . . ?
H4N Cr1 N4 9.4(6) . . ?
Cr1 Cr2 N5 98.67(11) . . ?
Cr1 Cr2 N8 98.54(11) . . ?
N5 Cr2 N8 162.78(15) . . ?
Cr1 Cr2 N10 92.15(11) . . ?
N5 Cr2 N10 89.20(14) . . ?
N8 Cr2 N10 89.77(14) . . ?
Cr1 Cr2 N1 92.03(11) . . ?
N5 Cr2 N1 89.09(14) . . ?
N8 Cr2 N1 90.70(14) . . ?
N10 Cr2 N1 175.68(14) . . ?
Cr1 Cr2 H7N 150.4(9) . . ?
N5 Cr2 H7N 106.3(10) . . ?
N8 Cr2 H7N 57.1(10) . . ?
N10 Cr2 H7N 72.8(10) . . ?
N1 Cr2 H7N 103.9(10) . . ?
Cr1 Cr2 N7 145.23(10) . . ?
N5 Cr2 N7 115.65(13) . . ?
N8 Cr2 N7 47.20(13) . . ?
N10 Cr2 N7 83.30(13) . . ?
N1 Cr2 N7 93.87(13) . . ?
H7N Cr2 N7 13.4(10) . . ?
Cr1 Cr2 H12N 15.6(6) . . ?
N5 Cr2 H12N 91.3(6) . . ?
N8 Cr2 H12N 105.3(6) . . ?
N10 Cr2 H12N 78.2(6) . . ?
N1 Cr2 H12N 105.8(6) . . ?
H7N Cr2 H12N 145.6(11) . . ?
N7 Cr2 H12N 147.1(7) . . ?
Cr1 Cr2 N12 20.92(5) . . ?
N5 Cr2 N12 99.51(12) . . ?
N8 Cr2 N12 96.42(12) . . ?
N10 Cr2 N12 71.29(12) . . ?
N1 Cr2 N12 112.92(12) . . ?
H7N Cr2 N12 135.0(9) . . ?
N7 Cr2 N12 136.14(10) . . ?
H12N Cr2 N12 11.0(6) . . ?
C7 N1 C1 116.2(4) . . ?
C7 N1 Cr2 119.0(3) . . ?
C1 N1 Cr2 124.1(3) . . ?
C11 N2 C7 120.6(4) . . ?
C11 N2 Cr1 124.0(3) . . ?
C7 N2 Cr1 115.3(3) . . ?
C12 N3 C11 124.2(4) . . ?
C12 N3 Cr1 157.7(3) . . ?
C11 N3 Cr1 73.8(2) . . ?
C24 N4 C18 124.7(4) . . ?
C24 N4 Cr1 61.4(2) . . ?
C18 N4 Cr1 168.6(3) . . ?
C24 N5 C28 120.4(4) . . ?
C24 N5 Cr2 124.9(3) . . ?
C28 N5 Cr2 114.5(3) . . ?
C28 N6 C29 116.5(4) . . ?
C28 N6 Cr1 118.8(3) . . ?
C29 N6 Cr1 124.7(3) . . ?
C41 N7 C35 125.6(4) . . ?
C41 N7 Cr2 72.9(3) . . ?
C35 N7 Cr2 154.5(3) . . ?
C41 N8 C45 119.6(4) . . ?
C41 N8 Cr2 125.9(3) . . ?
C45 N8 Cr2 114.5(3) . . ?
C45 N9 C46 116.0(4) . . ?
C45 N9 Cr1 118.9(3) . . ?
C46 N9 Cr1 123.8(3) . . ?
C58 N10 C52 114.9(4) . . ?
C58 N10 Cr2 119.0(3) . . ?
C52 N10 Cr2 126.2(3) . . ?
C62 N11 C58 120.7(4) . . ?
C62 N11 Cr1 125.4(3) . . ?
C58 N11 Cr1 113.9(3) . . ?
C62 N12 C63 122.5(4) . . ?
C62 N12 Cr2 60.5(2) . . ?
C63 N12 Cr2 172.1(3) . . ?
C2 C1 C6 118.5(4) . . ?
C2 C1 N1 120.9(4) . . ?
C6 C1 N1 120.6(4) . . ?
C1 C2 C3 121.1(5) . . ?
C4 C3 C2 119.6(5) . . ?
C5 C4 C3 120.0(5) . . ?
C4 C5 C6 120.4(5) . . ?
C5 C6 C1 120.4(5) . . ?
N1 C7 N2 114.3(4) . . ?
N1 C7 C8 127.2(4) . . ?
N2 C7 C8 118.4(4) . . ?
C9 C8 C7 118.8(5) . . ?
C8 C9 C10 122.5(5) . . ?
C11 C10 C9 116.7(5) . . ?
N2 C11 C10 123.0(4) . . ?
N2 C11 N3 113.4(4) . . ?
C10 C11 N3 123.6(4) . . ?
C13 C12 C17 118.3(5) . . ?
C13 C12 N3 122.0(5) . . ?
C17 C12 N3 119.4(4) . . ?
C14 C13 C12 120.6(5) . . ?
C13 C14 C15 120.9(5) . . ?
C16 C15 C14 119.2(5) . . ?
C15 C16 C17 120.1(5) . . ?
C16 C17 C12 120.9(5) . . ?
C23 C18 C19 118.8(5) . . ?
C23 C18 N4 119.4(4) . . ?
C19 C18 N4 121.6(5) . . ?
C20 C19 C18 120.6(5) . . ?
C21 C20 C19 120.5(6) . . ?
C20 C21 C22 119.5(5) . . ?
C21 C22 C23 120.9(6) . . ?
C18 C23 C22 119.6(5) . . ?
N5 C24 C25 122.3(4) . . ?
N5 C24 N4 113.3(4) . . ?
C25 C24 N4 124.4(4) . . ?
C24 C25 C26 117.5(4) . . ?
C27 C26 C25 121.7(4) . . ?
C26 C27 C28 119.1(4) . . ?
N6 C28 N5 115.1(4) . . ?
N6 C28 C27 126.1(4) . . ?
N5 C28 C27 118.8(4) . . ?
C30 C29 C34 118.8(5) . . ?
C30 C29 N6 120.6(5) . . ?
C34 C29 N6 120.6(4) . . ?
C29 C30 C31 119.9(7) . . ?
C32 C31 C30 121.1(8) . . ?
C31 C32 C33 119.5(7) . . ?
C32 C33 C34 120.6(7) . . ?
C29 C34 C33 120.1(6) . . ?
C36 C35 C40 119.4(5) . . ?
C36 C35 N7 118.8(5) . . ?
C40 C35 N7 121.7(5) . . ?
C35 C36 C37 120.3(6) . . ?
C38 C37 C36 120.3(6) . . ?
C37 C38 C39 119.7(6) . . ?
C38 C39 C40 121.0(6) . . ?
C39 C40 C35 119.4(5) . . ?
N8 C41 C42 122.0(4) . . ?
N8 C41 N7 114.0(4) . . ?
C42 C41 N7 124.0(4) . . ?
C41 C42 C43 118.4(4) . . ?
C44 C43 C42 120.9(4) . . ?
C43 C44 C45 119.4(4) . . ?
N9 C45 N8 114.8(4) . . ?
N9 C45 C44 125.7(4) . . ?
N8 C45 C44 119.5(4) . . ?
C51 C46 C47 118.1(4) . . ?
C51 C46 N9 121.1(4) . . ?
C47 C46 N9 120.7(4) . . ?
C48 C47 C46 120.7(5) . . ?
C49 C48 C47 120.5(5) . . ?
C48 C49 C50 119.9(5) . . ?
C49 C50 C51 119.8(5) . . ?
C46 C51 C50 120.8(5) . . ?
C53 C52 C57 118.1(4) . . ?
C53 C52 N10 121.6(4) . . ?
C57 C52 N10 120.2(4) . . ?
C52 C53 C54 120.8(5) . . ?
C55 C54 C53 120.4(5) . . ?
C54 C55 C56 119.5(5) . . ?
C55 C56 C57 120.8(5) . . ?
C56 C57 C52 120.3(5) . . ?
N10 C58 N11 115.6(4) . . ?
N10 C58 C59 125.4(4) . . ?
N11 C58 C59 119.0(4) . . ?
C60 C59 C58 118.7(5) . . ?
C59 C60 C61 122.4(5) . . ?
C62 C61 C60 117.2(5) . . ?
N11 C62 C61 122.0(4) . . ?
N11 C62 N12 114.3(4) . . ?
C61 C62 N12 123.8(4) . . ?
C68 C63 C64 119.2(4) . . ?
C68 C63 N12 121.1(4) . . ?
C64 C63 N12 119.5(4) . . ?
C63 C64 C65 120.5(5) . . ?
C66 C65 C64 119.8(6) . . ?
C65 C66 C67 119.8(5) . . ?
C66 C67 C68 120.8(5) . . ?
C67 C68 C63 119.9(5) . . ?
C71A C70A C75A 120.0 . . ?
C71A C70A C69A 121.9(11) . . ?
C75A C70A C69A 118.1(11) . . ?
C72A C71A C70A 120.0 . . ?
C71A C72A C73A 120.0 . . ?
C72A C73A C74A 120.0 . . ?
C73A C74A C75A 120.0 . . ?
C74A C75A C70A 120.0 . . ?
C71B C70B C75B 120.0 . . ?
C71B C70B C69B 124.7(10) . . ?
C75B C70B C69B 114.8(10) . . ?
C72B C71B C70B 120.0 . . ?
C73B C72B C71B 120.0 . . ?
C72B C73B C74B 120.0 . . ?
C73B C74B C75B 120.0 . . ?
C74B C75B C70B 120.0 . . ?

loop_
_geom_bond_atom_site_label_1
_geom_bond_atom_site_label_2
_geom_bond_distance
_geom_bond_site_symmetry_2
_geom_bond_publ_flag
Cr1 Cr2 1.873(2) . y
Cr1 N2 2.027(4) . y
Cr1 N11 2.043(4) . y
Cr1 N6 2.063(3) . y
Cr1 N9 2.065(4) . y
Cr1 H3N 2.83(5) . ?
Cr1 N3 3.066(5) . y
Cr1 H12N 2.86(5) . ?
Cr1 N12 3.136(4) . y
Cr2 N5 2.039(3) . y
Cr2 N8 2.045(4) . y
Cr2 N10 2.071(4) . y
Cr2 N1 2.088(4) . y
Cr2 H4N 2.87(5) . ?
Cr2 N4 3.110(4) . y
Cr2 H7N 2.85(5) . ?
Cr2 N7 3.148(5) . y
N1 C7 1.340(6) . ?
N1 C1 1.426(6) . ?
N2 C11 1.346(6) . ?
N2 C7 1.370(6) . ?
N3 C12 1.407(6) . ?
N3 C11 1.410(6) . ?
N4 C24 1.398(6) . ?
N4 C18 1.416(6) . ?
N5 C24 1.360(6) . ?
N5 C28 1.363(6) . ?
N6 C28 1.342(6) . ?
N6 C29 1.424(6) . ?
N7 C41 1.400(6) . ?
N7 C35 1.414(6) . ?
N8 C41 1.356(6) . ?
N8 C45 1.367(6) . ?
N9 C45 1.346(6) . ?
N9 C46 1.421(6) . ?
N10 C58 1.338(6) . ?
N10 C52 1.426(6) . ?
N11 C62 1.351(6) . ?
N11 C58 1.361(6) . ?
N12 C62 1.402(6) . ?
N12 C63 1.430(6) . ?
C1 C2 1.377(7) . ?
C1 C6 1.396(7) . ?
C2 C3 1.393(7) . ?
C3 C4 1.380(8) . ?
C4 C5 1.370(8) . ?
C5 C6 1.385(7) . ?
C7 C8 1.416(6) . ?
C8 C9 1.363(7) . ?
C9 C10 1.382(7) . ?
C10 C11 1.367(6) . ?
C12 C13 1.378(7) . ?
C12 C17 1.384(7) . ?
C13 C14 1.372(7) . ?
C14 C15 1.377(8) . ?
C15 C16 1.368(8) . ?
C16 C17 1.384(7) . ?
C18 C23 1.380(7) . ?
C18 C19 1.381(7) . ?
C19 C20 1.376(7) . ?
C20 C21 1.361(9) . ?
C21 C22 1.364(9) . ?
C22 C23 1.385(8) . ?
C24 C25 1.365(6) . ?
C25 C26 1.393(7) . ?
C26 C27 1.355(7) . ?
C27 C28 1.423(6) . ?
C29 C30 1.379(7) . ?
C29 C34 1.384(7) . ?
C30 C31 1.392(10) . ?
C31 C32 1.352(12) . ?
C32 C33 1.367(11) . ?
C33 C34 1.388(9) . ?
C35 C36 1.375(7) . ?
C35 C40 1.388(7) . ?
C36 C37 1.389(8) . ?
C37 C38 1.366(9) . ?
C38 C39 1.367(9) . ?
C39 C40 1.386(8) . ?
C41 C42 1.377(6) . ?
C42 C43 1.382(7) . ?
C43 C44 1.357(7) . ?
C44 C45 1.413(6) . ?
C46 C51 1.385(6) . ?
C46 C47 1.394(6) . ?
C47 C48 1.383(7) . ?
C48 C49 1.366(7) . ?
C49 C50 1.379(8) . ?
C50 C51 1.392(7) . ?
C52 C53 1.381(7) . ?
C52 C57 1.393(7) . ?
C53 C54 1.385(7) . ?
C54 C55 1.365(8) . ?
C55 C56 1.368(8) . ?
C56 C57 1.381(7) . ?
C58 C59 1.422(6) . ?
C59 C60 1.353(7) . ?
C60 C61 1.383(7) . ?
C61 C62 1.382(7) . ?
C63 C68 1.377(7) . ?
C63 C64 1.378(7) . ?
C64 C65 1.391(7) . ?
C65 C66 1.361(8) . ?
C66 C67 1.374(8) . ?
C67 C68 1.375(7) . ?
C69A C70A 1.46(2) . ?
C70A C71A 1.39 . ?
C70A C75A 1.39 . ?
C71A C72A 1.39 . ?
C72A C73A 1.39 . ?
C73A C74A 1.39 . ?
C74A C75A 1.39 . ?
C69B C70B 1.45(2) . ?
C70B C71B 1.39 . ?
C70B C75B 1.39 . ?
C71B C72B 1.39 . ?
C72B C73B 1.39 . ?
C73B C74B 1.39 . ?
C74B C75B 1.39 . ?
